data_7152249
loop_
_publ_author_name
'Fabris, Fabrizio'
'De Lucchi, Ottorino'
'Nardini, Ilaria'
'Crisma, Marco'
'Mazzanti, Andrea'
'Mason, Sax A.'
'Lem\'ee-Cailleau, Marie-H\'el\`ene'
'Scaramuzzo, Francesca A.'
'Zonta, Cristiano'

_publ_section_title
;
 (+)-syn-Benzotriborneol an enantiopure C(3)-symmetric receptor for water.
;
_journal_issue 12
_journal_name_full 'Organic &amp; biomolecular chemistry'
_journal_page_first 2464
_journal_page_last 2469
_journal_paper_doi 10.1039/c2ob06774a
_journal_volume 10
_journal_year 2012
_chemical_formula_sum 'C30 H47 O5.5'
_chemical_formula_weight 495.68
_chemical_name_common
;
(1R,2R,4S,5R,6R,8S,9R,10R,12S)-3,4,7,8,11,12-hexahydro-2,6,10-
trihydroxy-1,5,9,13,13',14,14',15,15'-nonamethyl-1,4:5,8:9,12-
trimethanotriphenylene x 2.5 H2O
;
_chemical_name_systematic
;
(1R,2R,4S,5R,6R,8S,9R,10R,12S)-3,4,7,8,11,12-hexahydro-2,6,10-trihydroxy-
1,5,9,13,13',14,14',15,15'-nonamethyl-1,4:5,8:9,12-trimethanotriphenylene
x 2.5 H2O
;
_space_group_IT_number 179
_symmetry_cell_setting hexagonal
_symmetry_space_group_name_Hall 'P 65 2 (0 0 1)'
_symmetry_space_group_name_H-M 'P 65 2 2'
_atom_sites_solution_hydrogens geom
_atom_sites_solution_primary direct
_atom_sites_solution_secondary difmap
_audit_creation_method SHELXL-97
_cell_angle_alpha 90.00
_cell_angle_beta 90.00
_cell_angle_gamma 120.00
_cell_formula_units_Z 12
_cell_length_a 10.913(2)
_cell_length_b 10.913(2)
_cell_length_c 81.73(3)
_cell_measurement_reflns_used 48
_cell_measurement_temperature 293(2)
_cell_measurement_theta_max 20
_cell_measurement_theta_min 12
_cell_volume 8429(4)
_computing_structure_refinement 'SHELXL-97 (Sheldrick, 2008)'
_computing_structure_solution 'SIR2002 (Burla et al. 2002)'
_diffrn_ambient_temperature 293(2)
_diffrn_measured_fraction_theta_full 0.999
_diffrn_measured_fraction_theta_max 0.999
_diffrn_measurement_device_type 'Philips PW1100 diffractometer'
_diffrn_measurement_method '\q-2\q scans'
_diffrn_radiation_monochromator graphite
_diffrn_radiation_source 'fine-focus sealed tube'
_diffrn_radiation_type CuK\a
_diffrn_radiation_wavelength 1.54178
_diffrn_reflns_av_R_equivalents 0.0283
_diffrn_reflns_av_sigmaI/netI 0.0230
_diffrn_reflns_limit_h_max 10
_diffrn_reflns_limit_h_min -2
_diffrn_reflns_limit_k_max 10
_diffrn_reflns_limit_k_min 0
_diffrn_reflns_limit_l_max 91
_diffrn_reflns_limit_l_min 0
_diffrn_reflns_number 4993
_diffrn_reflns_theta_full 60.17
_diffrn_reflns_theta_max 60.17
_diffrn_reflns_theta_min 3.24
_diffrn_standards_decay_% negligible
_diffrn_standards_interval_count 50
_diffrn_standards_number 3
_exptl_absorpt_coefficient_mu 0.626
_exptl_absorpt_correction_type none
_exptl_crystal_colour colourless
_exptl_crystal_density_diffrn 1.172
_exptl_crystal_density_method 'not measured'
_exptl_crystal_description plate
_exptl_crystal_F_000 3252
_exptl_crystal_size_max 0.60
_exptl_crystal_size_mid 0.45
_exptl_crystal_size_min 0.20
_refine_diff_density_max 0.191
_refine_diff_density_min -0.184
_refine_diff_density_rms 0.045
_refine_ls_abs_structure_details 'Flack H D (1983), Acta Cryst. A39, 876-881'
_refine_ls_abs_structure_Flack 0.8(4)
_refine_ls_extinction_method none
_refine_ls_goodness_of_fit_ref 1.084
_refine_ls_hydrogen_treatment mixed
_refine_ls_matrix_type fullcycle
_refine_ls_number_parameters 341
_refine_ls_number_reflns 4196
_refine_ls_number_restraints 12
_refine_ls_restrained_S_all 1.083
_refine_ls_R_factor_all 0.0645
_refine_ls_R_factor_gt 0.0504
_refine_ls_shift/su_max 0.009
_refine_ls_shift/su_mean 0.001
_refine_ls_structure_factor_coef Fsqd
_refine_ls_weighting_details 'calc w=1/[\s^2^(Fo^2^)+(0.0910P)^2^+1.7206P] where P=(Fo^2^+2Fc^2^)/3'
_refine_ls_weighting_scheme calc
_refine_ls_wR_factor_gt 0.1316
_refine_ls_wR_factor_ref 0.1504
_reflns_number_gt 3539
_reflns_number_total 4196
_reflns_threshold_expression >2sigma(I)
_cod_data_source_file c2ob06774a.txt
_cod_data_source_block mc41c
_cod_depositor_comments
;
The following automatic conversions were performed:

'_symmetry_cell_setting' value 'Hexagonal' changed to 'hexagonal'
according to /home/saulius/struct/CIF-dictionaries/cif_core.dic
dictionary named 'cif_core.dic' version 2.4.1 from 2010-06-29.

Automatic conversion script
Id: cif_fix_values 1715 2011-07-08 13:25:40Z adriana 
;
_cod_original_cell_volume 8429(3)
_cod_original_formula_sum 'C30 H47 O5.50'
_cod_database_code 7152249

loop_
_symmetry_equiv_pos_as_xyz
'x, y, z'
'-y, x-y, z+2/3'
'-x+y, -x, z+1/3'
'-x, -y, z+1/2'
'y, -x+y, z+1/6'
'x-y, x, z+5/6'
'y, x, -z+2/3'
'x-y, -y, -z'
'-x, -x+y, -z+1/3'
'-y, -x, -z+1/6'
'-x+y, y, -z+1/2'
'x, x-y, -z+5/6'

loop_
_atom_site_label
_atom_site_type_symbol
_atom_site_fract_x
_atom_site_fract_y
_atom_site_fract_z
_atom_site_U_iso_or_equiv
_atom_site_adp_type
_atom_site_occupancy
_atom_site_symmetry_multiplicity
_atom_site_calc_flag
_atom_site_refinement_flags
C1 C 0.5522(3) 0.9131(3) 0.79394(3) 0.0403(6) Uani 1 1 d .
C2 C 0.6043(3) 1.0604(3) 0.79371(3) 0.0408(6) Uani 1 1 d .
C3 C 0.7452(3) 1.1525(3) 0.79063(3) 0.0422(6) Uani 1 1 d .
C4 C 0.8380(3) 1.0995(3) 0.78774(3) 0.0426(6) Uani 1 1 d .
C5 C 0.7876(3) 0.9570(3) 0.78791(3) 0.0423(6) Uani 1 1 d .
C6 C 0.6415(3) 0.8619(3) 0.79091(3) 0.0395(6) Uani 1 1 d .
C7 C 0.3977(3) 0.8450(3) 0.79802(4) 0.0492(7) Uani 1 1 d .
H7 H 0.3407 0.7445 0.7952 0.059 Uiso 1 1 calc R
C8 C 0.3925(3) 0.8816(3) 0.81632(4) 0.0584(8) Uani 1 1 d .
H8A H 0.2969 0.8293 0.8206 0.070 Uiso 1 1 calc R
H8B H 0.4538 0.8611 0.8230 0.070 Uiso 1 1 calc R
C9 C 0.4460(3) 1.0418(3) 0.81586(4) 0.0587(8) Uani 1 1 d .
H9 H 0.3704 1.0594 0.8194 0.070 Uiso 1 1 calc R
O1 O 0.5664(2) 1.1164(2) 0.82622(3) 0.0693(6) Uani 1 1 d .
HO1 H 0.5770 1.1945 0.8284 0.104 Uiso 1 1 calc R
C10 C 0.4787(3) 1.0807(3) 0.79730(4) 0.0502(7) Uani 1 1 d .
C11 C 0.4904(3) 1.2205(3) 0.79262(5) 0.0708(9) Uani 1 1 d .
H11A H 0.5136 1.2386 0.7812 0.106 Uiso 1 1 calc R
H11B H 0.5633 1.2951 0.7990 0.106 Uiso 1 1 calc R
H11C H 0.4018 1.2163 0.7947 0.106 Uiso 1 1 calc R
C12 C 0.3572(3) 0.9442(3) 0.78907(4) 0.0577(8) Uani 1 1 d .
C13 C 0.2081(4) 0.9137(4) 0.79282(6) 0.0884(12) Uani 1 1 d .
H13A H 0.2016 0.9327 0.8042 0.133 Uiso 1 1 calc R
H13B H 0.1418 0.8163 0.7905 0.133 Uiso 1 1 calc R
H13C H 0.1867 0.9731 0.7862 0.133 Uiso 1 1 calc R
C14 C 0.3734(4) 0.9419(4) 0.77038(4) 0.0768(10) Uani 1 1 d .
H14A H 0.3495 1.0068 0.7654 0.115 Uiso 1 1 calc R
H14B H 0.3114 0.8481 0.7663 0.115 Uiso 1 1 calc R
H14C H 0.4695 0.9693 0.7678 0.115 Uiso 1 1 calc R
C15 C 0.8342(3) 1.3112(3) 0.78996(4) 0.0525(7) Uani 1 1 d .
H15 H 0.7822 1.3615 0.7880 0.063 Uiso 1 1 calc R
C16 C 0.9248(4) 1.3535(3) 0.80570(4) 0.0681(9) Uani 1 1 d .
H16A H 0.9759 1.4553 0.8072 0.082 Uiso 1 1 calc R
H16B H 0.8669 1.3091 0.8153 0.082 Uiso 1 1 calc R
C17 C 1.0267(3) 1.2975(3) 0.80244(4) 0.0677(9) Uani 1 1 d .
H17 H 1.1228 1.3789 0.8017 0.081 Uiso 1 1 calc R
O2 O 1.0263(3) 1.2044(3) 0.81466(3) 0.0822(8) Uani 1 1 d .
HO2 H 0.9447 1.1499 0.8175 0.123 Uiso 1 1 calc R
C18 C 0.9842(3) 1.2283(3) 0.78521(4) 0.0519(7) Uani 1 1 d .
C19 C 1.0957(3) 1.2052(4) 0.77716(5) 0.0760(10) Uani 1 1 d .
H19A H 1.0598 1.1557 0.7670 0.114 Uiso 1 1 calc R
H19B H 1.1196 1.1502 0.7843 0.114 Uiso 1 1 calc R
H19C H 1.1787 1.2950 0.7751 0.114 Uiso 1 1 calc R
C20 C 0.9435(3) 1.3311(3) 0.77663(4) 0.0561(7) Uani 1 1 d .
C21 C 0.8778(4) 1.2807(4) 0.75965(4) 0.0703(9) Uani 1 1 d .
H21A H 0.9502 1.2939 0.7520 0.105 Uiso 1 1 calc R
H21B H 0.8347 1.3344 0.7562 0.105 Uiso 1 1 calc R
H21C H 0.8074 1.1822 0.7601 0.105 Uiso 1 1 calc R
C22 C 1.0665(4) 1.4840(3) 0.77490(5) 0.0790(11) Uani 1 1 d .
H22A H 1.0316 1.5424 0.7705 0.119 Uiso 1 1 calc R
H22B H 1.1366 1.4858 0.7676 0.119 Uiso 1 1 calc R
H22C H 1.1082 1.5192 0.7854 0.119 Uiso 1 1 calc R
C23 C 0.8531(3) 0.8647(3) 0.78566(3) 0.0486(7) Uani 1 1 d .
H23 H 0.9448 0.9098 0.7801 0.058 Uiso 1 1 calc R
C24 C 0.8515(3) 0.8033(3) 0.80286(4) 0.0545(7) Uani 1 1 d .
H24A H 0.9055 0.7546 0.8029 0.065 Uiso 1 1 calc R
H24B H 0.8895 0.8771 0.8111 0.065 Uiso 1 1 calc R
C25 C 0.6932(3) 0.6993(3) 0.80574(3) 0.0485(7) Uani 1 1 d .
H25 H 0.6776 0.6029 0.8064 0.058 Uiso 1 1 calc R
O3 O 0.6390(2) 0.7295(2) 0.82034(2) 0.0523(5) Uani 1 1 d .
HO3 H 0.6877 0.8137 0.8226 0.079 Uiso 1 1 calc R
C26 C 0.6201(3) 0.7130(3) 0.79015(3) 0.0426(6) Uani 1 1 d .
C27 C 0.4717(3) 0.5910(3) 0.78752(4) 0.0587(8) Uani 1 1 d .
H27A H 0.4319 0.6083 0.7779 0.088 Uiso 1 1 calc R
H27B H 0.4144 0.5819 0.7969 0.088 Uiso 1 1 calc R
H27C H 0.4746 0.5051 0.7861 0.088 Uiso 1 1 calc R
C28 C 0.7336(3) 0.7361(3) 0.77685(3) 0.0496(7) Uani 1 1 d .
C29 C 0.6982(4) 0.7711(3) 0.76002(3) 0.0632(8) Uani 1 1 d .
H29A H 0.7804 0.8081 0.7531 0.095 Uiso 1 1 calc R
H29B H 0.6691 0.8404 0.7612 0.095 Uiso 1 1 calc R
H29C H 0.6229 0.6868 0.7552 0.095 Uiso 1 1 calc R
C30 C 0.7593(4) 0.6107(3) 0.77506(4) 0.0675(9) Uani 1 1 d .
H30A H 0.8402 0.6375 0.7682 0.101 Uiso 1 1 calc R
H30B H 0.6776 0.5321 0.7702 0.101 Uiso 1 1 calc R
H30C H 0.7762 0.5839 0.7856 0.101 Uiso 1 1 calc R
O1W O 0.7595(3) 1.0230(3) 0.82972(3) 0.0763(7) Uani 1 1 d D
H1WA H 0.691(4) 1.029(7) 0.8269(7) 0.22(3) Uiso 1 1 d D
H1WB H 0.762(6) 1.022(7) 0.83977(14) 0.19(3) Uiso 1 1 d D
O2W O 1.2620(3) 1.2620(3) 0.8333 0.0941(12) Uani 1 2 d SD
H2WA H 1.189(3) 1.235(5) 0.8280(5) 0.14(2) Uiso 1 1 d D
O3W O 0.5559(3) 1.3571(3) 0.83388(6) 0.1226(13) Uani 1 1 d DU
H3WA H 0.612(3) 1.437(2) 0.8371(4) 0.104(14) Uiso 1 1 d D
H3WB H 0.474(2) 1.340(6) 0.8326(6) 0.15(2) Uiso 1 1 d D

loop_
_atom_site_aniso_label
_atom_site_aniso_U_11
_atom_site_aniso_U_22
_atom_site_aniso_U_33
_atom_site_aniso_U_23
_atom_site_aniso_U_13
_atom_site_aniso_U_12
C1 0.0331(13) 0.0390(14) 0.0480(14) -0.0012(11) -0.0038(11) 0.0174(12)
C2 0.0380(14) 0.0396(14) 0.0477(13) 0.0000(11) -0.0019(11) 0.0215(12)
C3 0.0420(15) 0.0382(14) 0.0487(13) 0.0007(11) -0.0017(11) 0.0218(12)
C4 0.0326(13) 0.0419(15) 0.0510(14) 0.0039(11) 0.0000(11) 0.0169(12)
C5 0.0368(13) 0.0415(15) 0.0509(14) 0.0021(12) 0.0009(11) 0.0212(12)
C6 0.0356(14) 0.0385(14) 0.0455(13) -0.0017(11) -0.0034(11) 0.0193(11)
C7 0.0336(14) 0.0406(15) 0.0738(18) 0.0003(13) 0.0037(13) 0.0189(12)
C8 0.0535(17) 0.0519(17) 0.0694(18) 0.0092(14) 0.0177(15) 0.0259(15)
C9 0.0515(17) 0.0524(17) 0.0779(19) -0.0006(15) 0.0147(15) 0.0303(15)
O1 0.0784(16) 0.0611(14) 0.0722(13) -0.0096(11) 0.0035(12) 0.0378(13)
C10 0.0405(15) 0.0442(15) 0.0728(18) 0.0022(13) 0.0051(13) 0.0264(13)
C11 0.061(2) 0.0552(19) 0.111(3) 0.0084(18) 0.0056(18) 0.0396(17)
C12 0.0398(16) 0.0556(18) 0.082(2) -0.0019(15) -0.0066(14) 0.0275(14)
C13 0.0468(19) 0.077(3) 0.151(4) 0.003(2) -0.003(2) 0.0378(19)
C14 0.064(2) 0.080(2) 0.092(2) -0.0068(19) -0.0324(19) 0.040(2)
C15 0.0493(17) 0.0398(15) 0.0701(18) 0.0024(13) 0.0014(14) 0.0236(14)
C16 0.066(2) 0.0471(18) 0.076(2) -0.0084(15) -0.0112(17) 0.0168(16)
C17 0.0479(18) 0.0500(18) 0.088(2) 0.0054(16) -0.0158(16) 0.0118(15)
O2 0.0644(15) 0.0747(16) 0.0894(16) 0.0150(13) -0.0282(13) 0.0212(12)
C18 0.0355(15) 0.0474(16) 0.0706(18) 0.0094(14) -0.0002(12) 0.0191(13)
C19 0.0444(18) 0.062(2) 0.119(3) 0.024(2) 0.0194(18) 0.0252(16)
C20 0.0487(16) 0.0438(16) 0.0706(19) 0.0111(14) 0.0032(14) 0.0192(13)
C21 0.072(2) 0.075(2) 0.0643(19) 0.0193(17) 0.0100(16) 0.0372(19)
C22 0.059(2) 0.0510(19) 0.116(3) 0.0228(19) 0.010(2) 0.0195(17)
C23 0.0360(14) 0.0490(16) 0.0676(17) 0.0095(13) 0.0049(12) 0.0262(13)
C24 0.0457(16) 0.0579(18) 0.0672(18) 0.0122(14) 0.0030(13) 0.0313(15)
C25 0.0446(15) 0.0478(16) 0.0574(16) 0.0081(12) 0.0065(12) 0.0263(13)
O3 0.0541(11) 0.0523(11) 0.0517(10) 0.0038(9) 0.0044(9) 0.0275(9)
C26 0.0371(14) 0.0400(14) 0.0513(15) 0.0026(11) 0.0012(11) 0.0198(12)
C27 0.0529(17) 0.0427(16) 0.078(2) -0.0049(14) -0.0066(15) 0.0218(14)
C28 0.0552(17) 0.0468(16) 0.0549(15) 0.0077(13) 0.0103(13) 0.0315(14)
C29 0.083(2) 0.066(2) 0.0499(16) -0.0026(15) 0.0053(15) 0.0450(18)
C30 0.081(2) 0.061(2) 0.076(2) 0.0062(16) 0.0183(18) 0.0465(18)
O1W 0.0915(18) 0.0723(16) 0.0688(15) -0.0005(11) -0.0119(12) 0.0437(14)
O2W 0.0658(15) 0.0658(15) 0.137(3) 0.0261(13) -0.0261(13) 0.0227(18)
O3W 0.0710(18) 0.079(2) 0.221(4) -0.066(2) -0.029(2) 0.0392(16)

loop_
_atom_type_symbol
_atom_type_description
_atom_type_scat_dispersion_real
_atom_type_scat_dispersion_imag
_atom_type_scat_source
C C 0.0181 0.0091 'International Tables Vol C Tables 4.2.6.8 and 6.1.1.4'
H H 0.0000 0.0000 'International Tables Vol C Tables 4.2.6.8 and 6.1.1.4'
O O 0.0492 0.0322 'International Tables Vol C Tables 4.2.6.8 and 6.1.1.4'

loop_
_geom_angle_atom_site_label_1
_geom_angle_atom_site_label_2
_geom_angle_atom_site_label_3
_geom_angle
C6 C1 C2 120.0(2)
C6 C1 C7 133.7(2)
C2 C1 C7 106.2(2)
C3 C2 C1 120.0(2)
C3 C2 C10 133.5(2)
C1 C2 C10 106.5(2)
C2 C3 C4 119.9(2)
C2 C3 C15 133.6(2)
C4 C3 C15 106.4(2)
C5 C4 C3 120.1(2)
C5 C4 C18 133.7(2)
C3 C4 C18 106.2(2)
C4 C5 C6 119.9(2)
C4 C5 C23 134.7(2)
C6 C5 C23 105.4(2)
C1 C6 C5 120.0(2)
C1 C6 C26 133.1(2)
C5 C6 C26 106.9(2)
C1 C7 C12 101.1(2)
C1 C7 C8 105.2(2)
C12 C7 C8 102.5(2)
C9 C8 C7 103.0(2)
O1 C9 C8 110.5(3)
O1 C9 C10 113.5(2)
C8 C9 C10 103.7(2)
C11 C10 C2 118.0(2)
C11 C10 C9 114.2(3)
C2 C10 C9 104.3(2)
C11 C10 C12 117.0(3)
C2 C10 C12 100.0(2)
C9 C10 C12 100.8(2)
C13 C12 C14 108.4(3)
C13 C12 C7 113.7(3)
C14 C12 C7 112.6(3)
C13 C12 C10 115.2(3)
C14 C12 C10 113.1(3)
C7 C12 C10 93.5(2)
C3 C15 C16 105.2(2)
C3 C15 C20 101.3(2)
C16 C15 C20 102.1(2)
C17 C16 C15 102.7(3)
O2 C17 C16 114.7(3)
O2 C17 C18 113.2(3)
C16 C17 C18 104.5(2)
C19 C18 C4 117.7(3)
C19 C18 C17 113.9(3)
C4 C18 C17 104.2(2)
C19 C18 C20 117.7(3)
C4 C18 C20 100.4(2)
C17 C18 C20 100.4(2)
C21 C20 C22 107.7(3)
C21 C20 C15 113.4(3)
C22 C20 C15 114.2(3)
C21 C20 C18 113.5(3)
C22 C20 C18 114.4(3)
C15 C20 C18 93.4(2)
C5 C23 C28 101.4(2)
C5 C23 C24 105.8(2)
C28 C23 C24 102.1(2)
C25 C24 C23 102.8(2)
O3 C25 C24 113.3(2)
O3 C25 C26 111.7(2)
C24 C25 C26 104.2(2)
C27 C26 C6 118.1(2)
C27 C26 C25 114.1(2)
C6 C26 C25 104.9(2)
C27 C26 C28 117.0(2)
C6 C26 C28 99.7(2)
C25 C26 C28 100.5(2)
C29 C28 C30 108.6(2)
C29 C28 C23 113.5(2)
C30 C28 C23 114.2(3)
C29 C28 C26 112.7(2)
C30 C28 C26 113.8(2)
C23 C28 C26 93.6(2)

loop_
_geom_bond_atom_site_label_1
_geom_bond_atom_site_label_2
_geom_bond_distance
C1 C6 1.367(4)
C1 C2 1.412(4)
C1 C7 1.501(4)
C2 C3 1.376(4)
C2 C10 1.522(4)
C3 C4 1.415(4)
C3 C15 1.504(4)
C4 C5 1.366(4)
C4 C18 1.524(4)
C5 C6 1.423(4)
C5 C23 1.510(3)
C6 C26 1.522(4)
C7 C12 1.543(4)
C7 C8 1.556(4)
C8 C9 1.543(4)
C9 O1 1.427(4)
C9 C10 1.568(4)
C10 C11 1.514(4)
C10 C12 1.567(4)
C12 C13 1.521(4)
C12 C14 1.539(5)
C15 C16 1.546(4)
C15 C20 1.549(4)
C16 C17 1.536(5)
C17 O2 1.423(4)
C17 C18 1.555(5)
C18 C19 1.512(4)
C18 C20 1.563(4)
C20 C21 1.533(5)
C20 C22 1.538(4)
C23 C28 1.535(4)
C23 C24 1.554(4)
C24 C25 1.539(4)
C25 O3 1.441(3)
C25 C26 1.550(4)
C26 C27 1.512(4)
C26 C28 1.570(4)
C28 C29 1.528(4)
C28 C30 1.536(4)

loop_
_geom_hbond_atom_site_label_D
_geom_hbond_atom_site_label_H
_geom_hbond_atom_site_label_A
_geom_hbond_distance_DH
_geom_hbond_distance_HA
_geom_hbond_distance_DA
_geom_hbond_angle_DHA
_geom_hbond_site_symmetry_A
O1 HO1 O3W 0.82 1.95 2.758(4) 167.1 .
O2 HO2 O1W 0.82 2.05 2.855(4) 167.5 .
O3 HO3 O1W 0.82 2.09 2.892(3) 164.7 .
O1W H1WA O1 0.821(10) 2.01(3) 2.777(3) 156(6) .
O2W H2WA O2 0.822(11) 1.966(15) 2.779(3) 170(5) .
O3W H3WA O3 0.820(11) 2.060(14) 2.874(3) 172(6) 7_566
O3W H3WB O2W 0.822(11) 2.030(18) 2.835(4) 166(6) 1_455

loop_
_geom_torsion_atom_site_label_1
_geom_torsion_atom_site_label_2
_geom_torsion_atom_site_label_3
_geom_torsion_atom_site_label_4
_geom_torsion
C6 C1 C2 C3 -0.8(4)
C7 C1 C2 C3 178.6(2)
C6 C1 C2 C10 179.3(3)
C7 C1 C2 C10 -1.3(3)
C1 C2 C3 C4 -0.2(4)
C10 C2 C3 C4 179.7(3)
C1 C2 C3 C15 -178.0(3)
C10 C2 C3 C15 1.9(5)
C2 C3 C4 C5 0.5(4)
C15 C3 C4 C5 178.8(2)
C2 C3 C4 C18 -178.7(2)
C15 C3 C4 C18 -0.4(3)
C3 C4 C5 C6 0.3(4)
C18 C4 C5 C6 179.1(3)
C3 C4 C5 C23 -179.0(3)
C18 C4 C5 C23 -0.1(5)
C2 C1 C6 C5 1.5(4)
C7 C1 C6 C5 -177.7(3)
C2 C1 C6 C26 -179.6(3)
C7 C1 C6 C26 1.2(5)
C4 C5 C6 C1 -1.3(4)
C23 C5 C6 C1 178.2(2)
C4 C5 C6 C26 179.6(3)
C23 C5 C6 C26 -0.9(3)
C6 C1 C7 C12 -145.1(3)
C2 C1 C7 C12 35.7(3)
C6 C1 C7 C8 108.6(3)
C2 C1 C7 C8 -70.7(3)
C1 C7 C8 C9 70.1(3)
C12 C7 C8 C9 -35.2(3)
C7 C8 C9 O1 -122.9(2)
C7 C8 C9 C10 -0.9(3)
C3 C2 C10 C11 19.3(5)
C1 C2 C10 C11 -160.8(3)
C3 C2 C10 C9 -108.7(3)
C1 C2 C10 C9 71.2(3)
C3 C2 C10 C12 147.3(3)
C1 C2 C10 C12 -32.8(3)
O1 C9 C10 C11 -77.7(3)
C8 C9 C10 C11 162.4(3)
O1 C9 C10 C2 52.5(3)
C8 C9 C10 C2 -67.5(3)
O1 C9 C10 C12 155.9(2)
C8 C9 C10 C12 36.0(3)
C1 C7 C12 C13 -172.1(3)
C8 C7 C12 C13 -63.6(3)
C1 C7 C12 C14 64.1(3)
C8 C7 C12 C14 172.6(3)
C1 C7 C12 C10 -52.7(2)
C8 C7 C12 C10 55.8(3)
C11 C10 C12 C13 -61.9(4)
C2 C10 C12 C13 169.5(3)
C9 C10 C12 C13 62.6(3)
C11 C10 C12 C14 63.6(3)
C2 C10 C12 C14 -65.1(3)
C9 C10 C12 C14 -171.9(2)
C11 C10 C12 C7 179.9(3)
C2 C10 C12 C7 51.2(2)
C9 C10 C12 C7 -55.6(2)
C2 C3 C15 C16 106.6(4)
C4 C3 C15 C16 -71.4(3)
C2 C3 C15 C20 -147.4(3)
C4 C3 C15 C20 34.7(3)
C3 C15 C16 C17 69.5(3)
C20 C15 C16 C17 -35.9(3)
C15 C16 C17 O2 -124.8(3)
C15 C16 C17 C18 -0.2(3)
C5 C4 C18 C19 18.4(5)
C3 C4 C18 C19 -162.7(3)
C5 C4 C18 C17 -108.9(3)
C3 C4 C18 C17 70.1(3)
C5 C4 C18 C20 147.5(3)
C3 C4 C18 C20 -33.6(3)
O2 C17 C18 C19 -72.1(4)
C16 C17 C18 C19 162.4(3)
O2 C17 C18 C4 57.5(3)
C16 C17 C18 C4 -68.1(3)
O2 C17 C18 C20 161.1(3)
C16 C17 C18 C20 35.6(3)
C3 C15 C20 C21 65.4(3)
C16 C15 C20 C21 173.8(3)
C3 C15 C20 C22 -170.7(3)
C16 C15 C20 C22 -62.3(3)
C3 C15 C20 C18 -52.1(3)
C16 C15 C20 C18 56.4(3)
C19 C18 C20 C21 63.0(4)
C4 C18 C20 C21 -66.0(3)
C17 C18 C20 C21 -172.8(3)
C19 C18 C20 C22 -61.1(4)
C4 C18 C20 C22 169.9(3)
C17 C18 C20 C22 63.1(3)
C19 C18 C20 C15 -179.6(3)
C4 C18 C20 C15 51.3(3)
C17 C18 C20 C15 -55.4(2)
C4 C5 C23 C28 -145.0(3)
C6 C5 C23 C28 35.6(3)
C4 C5 C23 C24 108.8(3)
C6 C5 C23 C24 -70.5(3)
C5 C23 C24 C25 70.1(3)
C28 C23 C24 C25 -35.6(3)
C23 C24 C25 O3 -122.4(2)
C23 C24 C25 C26 -0.8(3)
C1 C6 C26 C27 20.2(4)
C5 C6 C26 C27 -160.9(2)
C1 C6 C26 C25 -108.2(3)
C5 C6 C26 C25 70.7(3)
C1 C6 C26 C28 148.1(3)
C5 C6 C26 C28 -33.0(3)
O3 C25 C26 C27 -75.5(3)
C24 C25 C26 C27 161.8(2)
O3 C25 C26 C6 55.3(3)
C24 C25 C26 C6 -67.4(3)
O3 C25 C26 C28 158.4(2)
C24 C25 C26 C28 35.7(3)
C5 C23 C28 C29 63.6(3)
C24 C23 C28 C29 172.6(2)
C5 C23 C28 C30 -171.2(2)
C24 C23 C28 C30 -62.2(3)
C5 C23 C28 C26 -53.1(2)
C24 C23 C28 C26 56.0(2)
C27 C26 C28 C29 62.8(3)
C6 C26 C28 C29 -65.9(3)
C25 C26 C28 C29 -173.2(2)
C27 C26 C28 C30 -61.4(3)
C6 C26 C28 C30 170.0(3)
C25 C26 C28 C30 62.7(3)
C27 C26 C28 C23 -179.9(2)
C6 C26 C28 C23 51.5(2)
C25 C26 C28 C23 -55.8(2)
